data_7113545
loop_
_publ_author_name
'Khan, M. Ishaque'
'Tabussum, Saadia'
'Doedens, Robert J.'

_publ_section_title
;
 A novel cationic heteropolyoxovanadium(IV) cluster functionalized with
 organic ligands: synthesis and characterization of the fully reduced
 species [MnIIVIV6O6{(OCH2CH2)2N(CH2CH2OH)}6]Cl2
;
_journal_coden_ASTM CHCOFS
_journal_issue 4
_journal_name_full
;
 Chemical Communications (Cambridge, United Kingdom)
;
_journal_page_first 532
_journal_page_last 533
_journal_paper_doi 10.1039/b211195k
_journal_year 2003
_chemical_formula_sum 'C36 H78 Cl2 Mn N6 O24 V6'
_chemical_formula_weight 1410.52
_space_group_IT_number 4
_symmetry_cell_setting monoclinic
_symmetry_space_group_name_Hall 'P 2yb'
_symmetry_space_group_name_H-M 'P 1 21 1'
_atom_sites_solution_hydrogens geom
_atom_sites_solution_primary direct
_atom_sites_solution_secondary difmap
_audit_creation_method SHELXL-97
_cell_angle_alpha 90.00
_cell_angle_beta 111.2680(10)
_cell_angle_gamma 90.00
_cell_formula_units_Z 2
_cell_length_a 11.2208(5)
_cell_length_b 21.5041(9)
_cell_length_c 11.8126(5)
_cell_measurement_reflns_used 6317
_cell_measurement_temperature 178(2)
_cell_measurement_theta_max 28.0
_cell_measurement_theta_min 2.7
_cell_volume 2656.2(2)
_computing_cell_refinement 'Bruker SAINT'
_computing_data_collection 'Bruker SMART'
_computing_data_reduction 'Bruker SAINT'
_computing_molecular_graphics 'Bruker SHELXTL'
_computing_publication_material 'Bruker SHELXTL'
_computing_structure_refinement 'SHELXL-97 (Sheldrick, 1997)'
_computing_structure_solution 'SHELXS-97 (Sheldrick, 1990)'
_diffrn_ambient_temperature 178(2)
_diffrn_measured_fraction_theta_full 0.980
_diffrn_measured_fraction_theta_max 0.980
_diffrn_measurement_device_type 'CCD area detector'
_diffrn_measurement_method '25s frames at 0.3 deg omega increments'
_diffrn_radiation_monochromator graphite
_diffrn_radiation_source 'normal-focus sealed tube'
_diffrn_radiation_type MoK\a
_diffrn_radiation_wavelength 0.71073
_diffrn_reflns_av_R_equivalents 0.0453
_diffrn_reflns_av_sigmaI/netI 0.0721
_diffrn_reflns_limit_h_max 14
_diffrn_reflns_limit_h_min -14
_diffrn_reflns_limit_k_max 28
_diffrn_reflns_limit_k_min -28
_diffrn_reflns_limit_l_max 15
_diffrn_reflns_limit_l_min -15
_diffrn_reflns_number 28954
_diffrn_reflns_theta_full 28.30
_diffrn_reflns_theta_max 28.30
_diffrn_reflns_theta_min 1.85
_diffrn_standards_decay_% none
_diffrn_standards_interval_count n/a
_diffrn_standards_interval_time n/a
_diffrn_standards_number n/a
_exptl_absorpt_coefficient_mu 1.426
_exptl_absorpt_correction_T_max 1.000
_exptl_absorpt_correction_T_min 0.873
_exptl_absorpt_correction_type 'semi-empirical from equivalents'
_exptl_absorpt_process_details 'computed via SADABS'
_exptl_crystal_colour blue
_exptl_crystal_density_diffrn 1.764
_exptl_crystal_density_method 'not measured'
_exptl_crystal_description rectangular
_exptl_crystal_F_000 1450
_exptl_crystal_size_max .08
_exptl_crystal_size_mid .15
_exptl_crystal_size_min .17
_refine_diff_density_max 0.870
_refine_diff_density_min -0.498
_refine_diff_density_rms 0.104
_refine_ls_abs_structure_details 'Flack H D (1983), Acta Cryst. A39, 876-881'
_refine_ls_abs_structure_Flack 0.56(2)
_refine_ls_extinction_method none
_refine_ls_goodness_of_fit_ref 1.024
_refine_ls_hydrogen_treatment mixed
_refine_ls_matrix_type full
_refine_ls_number_parameters 663
_refine_ls_number_reflns 12675
_refine_ls_number_restraints 5
_refine_ls_restrained_S_all 1.031
_refine_ls_R_factor_all 0.0786
_refine_ls_R_factor_gt 0.0478
_refine_ls_shift/su_max 0.020
_refine_ls_shift/su_mean 0.002
_refine_ls_structure_factor_coef Fsqd
_refine_ls_weighting_details 'w=1/[\s^2^(Fo^2^)+(0.058P)^2^+1.7P] where P=(Fo^2^+2Fc^2^)/3'
_refine_ls_weighting_scheme calc
_refine_ls_wR_factor_gt 0.1086
_refine_ls_wR_factor_ref 0.1227
_reflns_number_gt 9480
_reflns_number_total 12675
_reflns_threshold_expression >2sigma(I)
_cod_duplicate_entry 7103979
_cod_data_source_file b211195k.txt
_cod_data_source_block isk77
_cod_depositor_comments
;
The following automatic conversions were performed:

'_symmetry_cell_setting' value 'Monoclinic' changed to 'monoclinic'
according to
/usr/data/users/saulius/automatic-downloads/retrospective/RSC/lib/dictionaries/cif_core.dic
dictionary named 'cif_core.dic' version 2.4.2 from 2011-04-26.

Automatic conversion script
Id: cif_fix_values 2281 2013-09-26 08:29:07Z andrius 
;
_cod_original_sg_symbol_H-M P2(1)
_cod_database_code 7113545

loop_
_symmetry_equiv_pos_as_xyz
'x, y, z'
'-x, y+1/2, -z'

loop_
_atom_site_label
_atom_site_type_symbol
_atom_site_fract_x
_atom_site_fract_y
_atom_site_fract_z
_atom_site_U_iso_or_equiv
_atom_site_adp_type
_atom_site_occupancy
_atom_site_symmetry_multiplicity
_atom_site_calc_flag
_atom_site_refinement_flags
Mn1 Mn 0.23670(8) 0.11659(4) 0.97249(8) 0.01717(14) Uani 1 1 d .
V1 V 0.18064(8) 0.09361(4) 1.22317(8) 0.01758(19) Uani 1 1 d .
V2 V 0.10042(8) 0.22790(4) 1.07640(8) 0.01867(19) Uani 1 1 d .
V3 V 0.20142(8) 0.25694(4) 0.85285(8) 0.0204(2) Uani 1 1 d .
V4 V 0.29013(8) 0.14007(4) 0.72097(8) 0.0212(2) Uani 1 1 d .
V5 V 0.37105(8) 0.00648(4) 0.86543(8) 0.0208(2) Uani 1 1 d .
V6 V 0.27311(8) -0.02283(4) 1.09185(8) 0.0209(2) Uani 1 1 d .
Cl1 Cl 0.83580(15) 0.00743(9) 0.53684(16) 0.0503(4) Uani 1 1 d .
Cl2 Cl 0.37440(16) -0.23983(10) 0.54037(18) 0.0603(5) Uani 1 1 d .
O1 O 0.0782(3) 0.13558(16) 1.0338(3) 0.0175(7) Uani 1 1 d .
O2 O 0.1974(3) 0.18697(17) 1.2307(3) 0.0199(8) Uani 1 1 d .
O3 O 0.2706(3) 0.21444(16) 1.0192(3) 0.0197(8) Uani 1 1 d .
O4 O 0.0544(3) 0.25844(17) 0.9026(3) 0.0238(8) Uani 1 1 d .
O5 O 0.1530(3) 0.15626(16) 0.7914(3) 0.0187(8) Uani 1 1 d .
O6 O 0.3350(3) 0.22206(17) 0.7932(4) 0.0264(9) Uani 1 1 d .
O7 O 0.3949(3) 0.09893(17) 0.9080(3) 0.0205(8) Uani 1 1 d .
O8 O 0.2714(3) 0.04692(18) 0.7122(3) 0.0241(9) Uani 1 1 d .
O9 O 0.2025(3) 0.01825(16) 0.9256(3) 0.0196(8) Uani 1 1 d .
O10 O 0.4190(3) -0.02254(18) 1.0388(3) 0.0236(8) Uani 1 1 d .
O11 O 0.3210(3) 0.07791(16) 1.1547(3) 0.0191(8) Uani 1 1 d .
O12 O 0.1390(3) 0.01067(17) 1.1511(3) 0.0209(8) Uani 1 1 d .
O13 O 0.2471(3) 0.08158(19) 1.3654(3) 0.0257(9) Uani 1 1 d .
O14 O -0.0278(3) 0.25204(19) 1.0903(3) 0.0288(9) Uani 1 1 d .
O15 O 0.2619(4) 0.32510(18) 0.8775(4) 0.0306(9) Uani 1 1 d .
O16 O 0.2216(4) 0.15239(19) 0.5790(3) 0.0300(9) Uani 1 1 d .
O17 O 0.4992(3) -0.01749(19) 0.8497(4) 0.0322(9) Uani 1 1 d .
O18 O 0.2213(4) -0.09267(18) 1.0755(4) 0.0325(9) Uani 1 1 d .
O19A O -0.2437(7) 0.0745(3) 1.2859(6) 0.061 Uiso 0.749(7) 1 d PD
O19B O -0.2749(17) 0.1357(10) 1.2177(17) 0.061 Uiso 0.251(7) 1 d PD
O20 O 0.2003(4) 0.4766(2) 1.1363(4) 0.0462(11) Uani 1 1 d .
O21 O 0.0465(6) 0.4082(3) 0.5747(6) 0.0764(17) Uani 1 1 d .
O22 O 0.7302(4) 0.0785(3) 0.7044(4) 0.0532(13) Uani 1 1 d .
O23A O 0.3111(8) -0.2401(4) 0.7696(8) 0.061 Uiso 0.607(7) 1 d PD
O23B O 0.1846(12) -0.1987(6) 0.6533(11) 0.061 Uiso 0.393(7) 1 d PD
O24 O 0.5387(5) -0.1501(3) 1.4522(5) 0.0705(16) Uani 1 1 d .
N1 N -0.0171(4) 0.0875(2) 1.2085(4) 0.0203(10) Uani 1 1 d .
N2 N 0.2243(4) 0.3047(2) 1.1703(4) 0.0217(10) Uani 1 1 d .
N3 N 0.0491(4) 0.2685(2) 0.6784(4) 0.0282(11) Uani 1 1 d .
N4 N 0.4878(4) 0.1455(2) 0.7336(4) 0.0250(10) Uani 1 1 d .
N5 N 0.2494(4) -0.0704(2) 0.7734(4) 0.0251(11) Uani 1 1 d .
N6 N 0.4260(4) -0.0352(2) 1.2661(4) 0.0253(10) Uani 1 1 d .
C1 C -0.0291(5) 0.0196(3) 1.2299(5) 0.0258(12) Uani 1 1 d .
H1A H -0.1183 0.0091 1.2109 0.031 Uiso 1 1 calc R
H1B H 0.0174 0.0099 1.3148 0.031 Uiso 1 1 calc R
C2 C 0.0248(5) -0.0185(3) 1.1499(5) 0.0261(12) Uani 1 1 d .
H2A H 0.0430 -0.0606 1.1810 0.031 Uiso 1 1 calc R
H2B H -0.0371 -0.0205 1.0675 0.031 Uiso 1 1 calc R
C3 C -0.1060(5) 0.1072(3) 1.0848(4) 0.0212(11) Uani 1 1 d .
H3A H -0.1353 0.1492 1.0899 0.025 Uiso 1 1 calc R
H3B H -0.1802 0.0802 1.0595 0.025 Uiso 1 1 calc R
C4 C -0.0454(4) 0.1054(3) 0.9893(5) 0.0221(11) Uani 1 1 d .
H4A H -0.0355 0.0626 0.9686 0.027 Uiso 1 1 calc R
H4B H -0.1006 0.1263 0.9164 0.027 Uiso 1 1 calc R
C5 C -0.0401(5) 0.1256(3) 1.3063(5) 0.0237(12) Uani 1 1 d .
H5A H 0.0141 0.1091 1.3845 0.028 Uiso 1 1 calc R
H5B H -0.0118 0.1678 1.3011 0.028 Uiso 1 1 calc R
C6 C -0.1730(7) 0.1288(3) 1.3051(6) 0.0460(17) Uiso 1 1 d D
C7 C 0.2322(5) 0.2918(3) 1.2985(5) 0.0241(12) Uani 1 1 d .
H7A H 0.2949 0.3192 1.3543 0.029 Uiso 1 1 calc R
H7B H 0.1500 0.3000 1.3050 0.029 Uiso 1 1 calc R
C8 C 0.2694(5) 0.2255(3) 1.3319(5) 0.0244(12) Uani 1 1 d .
H8A H 0.3603 0.2200 1.3501 0.029 Uiso 1 1 calc R
H8B H 0.2509 0.2140 1.4032 0.029 Uiso 1 1 calc R
C9 C 0.3534(5) 0.3006(3) 1.1582(5) 0.0228(12) Uani 1 1 d .
H9A H 0.3583 0.3320 1.1010 0.027 Uiso 1 1 calc R
H9B H 0.4192 0.3098 1.2362 0.027 Uiso 1 1 calc R
C10 C 0.3802(4) 0.2379(2) 1.1159(5) 0.0216(11) Uani 1 1 d .
H10A H 0.4514 0.2413 1.0883 0.026 Uiso 1 1 calc R
H10B H 0.4042 0.2089 1.1835 0.026 Uiso 1 1 calc R
C11 C 0.1673(5) 0.3670(3) 1.1295(5) 0.0279(13) Uani 1 1 d .
H11A H 0.0823 0.3680 1.1330 0.033 Uiso 1 1 calc R
H11B H 0.1583 0.3728 1.0454 0.033 Uiso 1 1 calc R
C12 C 0.2453(5) 0.4214(2) 1.2047(6) 0.0306(13) Uani 1 1 d .
H12A H 0.2337 0.4241 1.2821 0.037 Uiso 1 1 calc R
H12B H 0.3355 0.4156 1.2202 0.037 Uiso 1 1 calc R
C13 C -0.0123(5) 0.2081(3) 0.6254(5) 0.0266(12) Uani 1 1 d .
H13A H 0.0158 0.1964 0.5597 0.032 Uiso 1 1 calc R
H13B H -0.1043 0.2136 0.5913 0.032 Uiso 1 1 calc R
C14 C 0.0199(5) 0.1556(3) 0.7190(5) 0.0222(12) Uani 1 1 d .
H14A H -0.0296 0.1606 0.7708 0.027 Uiso 1 1 calc R
H14B H -0.0026 0.1159 0.6776 0.027 Uiso 1 1 calc R
C15 C -0.0414(6) 0.3084(3) 0.7101(5) 0.0330(14) Uani 1 1 d .
H15A H -0.1215 0.3112 0.6414 0.040 Uiso 1 1 calc R
H15B H -0.0065 0.3500 0.7294 0.040 Uiso 1 1 calc R
C16 C -0.0650(5) 0.2816(3) 0.8170(5) 0.0299(13) Uani 1 1 d .
H16A H -0.0992 0.3133 0.8551 0.036 Uiso 1 1 calc R
H16B H -0.1267 0.2480 0.7908 0.036 Uiso 1 1 calc R
C17 C 0.0890(6) 0.2984(3) 0.5777(6) 0.0342(14) Uani 1 1 d .
H17A H 0.1518 0.2715 0.5641 0.041 Uiso 1 1 calc R
H17B H 0.0145 0.2990 0.5031 0.041 Uiso 1 1 calc R
C18 C 0.1415(7) 0.3609(3) 0.5988(7) 0.0497(18) Uani 1 1 d .
H18A H 0.1991 0.3642 0.6828 0.060 Uiso 1 1 calc R
H18B H 0.1912 0.3678 0.5478 0.060 Uiso 1 1 calc R
C19 C 0.5774(5) 0.1240(3) 0.8543(5) 0.0243(13) Uani 1 1 d .
H19A H 0.6533 0.1500 0.8790 0.029 Uiso 1 1 calc R
H19B H 0.6037 0.0817 0.8467 0.029 Uiso 1 1 calc R
C20 C 0.5198(5) 0.1260(3) 0.9533(5) 0.0223(11) Uani 1 1 d .
H20A H 0.5739 0.1031 1.0241 0.027 Uiso 1 1 calc R
H20B H 0.5144 0.1687 0.9774 0.027 Uiso 1 1 calc R
C21 C 0.4488(5) 0.2514(3) 0.7917(6) 0.0321(14) Uani 1 1 d .
H21A H 0.5119 0.2536 0.8735 0.039 Uiso 1 1 calc R
H21B H 0.4298 0.2934 0.7602 0.039 Uiso 1 1 calc R
C22 C 0.5003(6) 0.2135(3) 0.7117(6) 0.0331(14) Uani 1 1 d .
H22A H 0.4529 0.2232 0.6271 0.040 Uiso 1 1 calc R
H22B H 0.5894 0.2237 0.7297 0.040 Uiso 1 1 calc R
C23 C 0.5069(5) 0.1084(3) 0.6330(5) 0.0349(15) Uani 1 1 d .
H23A H 0.4421 0.1212 0.5566 0.042 Uiso 1 1 calc R
H23B H 0.4919 0.0649 0.6451 0.042 Uiso 1 1 calc R
C24 C 0.6361(6) 0.1137(3) 0.6207(6) 0.0420(16) Uani 1 1 d .
H24A H 0.6279 0.1008 0.5395 0.050 Uiso 1 1 calc R
H24B H 0.6623 0.1570 0.6300 0.050 Uiso 1 1 calc R
C25 C 0.1239(5) -0.0703(3) 0.7919(6) 0.0286(13) Uani 1 1 d .
H25A H 0.1268 -0.1007 0.8534 0.034 Uiso 1 1 calc R
H25B H 0.0564 -0.0823 0.7167 0.034 Uiso 1 1 calc R
C26 C 0.0927(5) -0.0065(2) 0.8310(5) 0.0235(12) Uani 1 1 d .
H26A H 0.0666 0.0216 0.7620 0.028 Uiso 1 1 calc R
H26B H 0.0224 -0.0102 0.8599 0.028 Uiso 1 1 calc R
C27 C 0.2329(6) -0.0586(3) 0.6462(6) 0.0340(15) Uani 1 1 d .
H27A H 0.1661 -0.0853 0.5938 0.041 Uiso 1 1 calc R
H27B H 0.3117 -0.0685 0.6339 0.041 Uiso 1 1 calc R
C28 C 0.1977(5) 0.0095(3) 0.6116(5) 0.0321(14) Uani 1 1 d .
H28A H 0.2166 0.0203 0.5402 0.039 Uiso 1 1 calc R
H28B H 0.1071 0.0160 0.5936 0.039 Uiso 1 1 calc R
C29 C 0.3157(6) -0.1307(3) 0.8153(7) 0.0376(16) Uani 1 1 d .
H29A H 0.3439 -0.1321 0.9032 0.045 Uiso 1 1 calc R
H29B H 0.3915 -0.1317 0.7942 0.045 Uiso 1 1 calc R
C30 C 0.2381(8) -0.1887(4) 0.7648(8) 0.058(2) Uiso 1 1 d D
C31 C 0.4822(5) 0.0263(3) 1.3212(5) 0.0270(13) Uani 1 1 d .
H31A H 0.4490 0.0369 1.3840 0.032 Uiso 1 1 calc R
H31B H 0.5741 0.0217 1.3597 0.032 Uiso 1 1 calc R
C32 C 0.4542(5) 0.0788(3) 1.2318(5) 0.0255(12) Uani 1 1 d .
H32A H 0.4747 0.1180 1.2749 0.031 Uiso 1 1 calc R
H32B H 0.5068 0.0747 1.1827 0.031 Uiso 1 1 calc R
C33 C 0.5182(6) -0.0730(3) 1.2290(6) 0.0349(15) Uani 1 1 d .
H33A H 0.4841 -0.1145 1.2065 0.042 Uiso 1 1 calc R
H33B H 0.5987 -0.0766 1.2971 0.042 Uiso 1 1 calc R
C34 C 0.5413(5) -0.0426(3) 1.1215(5) 0.0297(13) Uani 1 1 d .
H34A H 0.5987 -0.0074 1.1488 0.036 Uiso 1 1 calc R
H34B H 0.5790 -0.0722 1.0824 0.036 Uiso 1 1 calc R
C35 C 0.3839(6) -0.0706(3) 1.3526(5) 0.0362(15) Uani 1 1 d .
H35A H 0.3377 -0.1070 1.3109 0.043 Uiso 1 1 calc R
H35B H 0.3240 -0.0449 1.3738 0.043 Uiso 1 1 calc R
C36 C 0.4867(7) -0.0918(3) 1.4690(6) 0.0432(16) Uani 1 1 d .
H36A H 0.5543 -0.0610 1.4952 0.052 Uiso 1 1 calc R
H36B H 0.4509 -0.0958 1.5321 0.052 Uiso 1 1 calc R

loop_
_atom_site_aniso_label
_atom_site_aniso_U_11
_atom_site_aniso_U_22
_atom_site_aniso_U_33
_atom_site_aniso_U_23
_atom_site_aniso_U_13
_atom_site_aniso_U_12
Mn1 0.0169(3) 0.0176(3) 0.0179(3) 0.0001(3) 0.0074(2) 0.0000(3)
V1 0.0157(4) 0.0211(5) 0.0162(4) 0.0020(4) 0.0061(3) 0.0000(4)
V2 0.0167(4) 0.0191(5) 0.0208(5) -0.0021(4) 0.0075(4) -0.0007(4)
V3 0.0236(5) 0.0187(4) 0.0191(5) 0.0017(4) 0.0078(4) -0.0009(4)
V4 0.0194(4) 0.0266(5) 0.0187(5) 0.0010(4) 0.0084(4) -0.0001(4)
V5 0.0174(4) 0.0228(5) 0.0239(5) -0.0024(4) 0.0096(4) 0.0014(4)
V6 0.0219(4) 0.0178(4) 0.0242(5) 0.0019(4) 0.0097(4) 0.0018(4)
Cl1 0.0354(8) 0.0638(11) 0.0479(10) -0.0150(9) 0.0104(7) 0.0093(8)
Cl2 0.0424(9) 0.0733(13) 0.0642(12) -0.0162(11) 0.0181(9) -0.0039(9)
O1 0.0135(15) 0.0173(18) 0.0221(19) -0.0031(15) 0.0070(14) -0.0004(14)
O2 0.0210(18) 0.023(2) 0.0142(18) 0.0004(15) 0.0049(15) -0.0016(15)
O3 0.0206(17) 0.021(2) 0.0158(19) 0.0001(15) 0.0043(15) 0.0003(15)
O4 0.0262(19) 0.0194(19) 0.024(2) 0.0004(17) 0.0072(16) 0.0020(17)
O5 0.0198(18) 0.0191(19) 0.0185(19) -0.0002(15) 0.0084(15) 0.0015(14)
O6 0.0263(19) 0.023(2) 0.037(2) 0.0006(17) 0.0194(18) -0.0056(17)
O7 0.0168(16) 0.024(2) 0.0197(19) -0.0017(16) 0.0061(14) -0.0034(15)
O8 0.0214(19) 0.030(2) 0.020(2) -0.0056(17) 0.0077(16) -0.0018(16)
O9 0.0172(17) 0.0188(19) 0.023(2) -0.0038(16) 0.0078(15) -0.0031(15)
O10 0.0193(17) 0.026(2) 0.026(2) 0.0026(17) 0.0083(15) 0.0053(16)
O11 0.0132(16) 0.025(2) 0.0168(18) 0.0011(15) 0.0020(14) 0.0000(14)
O12 0.0189(17) 0.0242(19) 0.021(2) 0.0011(16) 0.0096(15) -0.0003(16)
O13 0.0233(19) 0.036(2) 0.018(2) 0.0010(18) 0.0073(16) 0.0020(18)
O14 0.0249(19) 0.032(2) 0.032(2) -0.0030(18) 0.0138(17) 0.0001(18)
O15 0.039(2) 0.024(2) 0.029(2) -0.0002(17) 0.0120(18) -0.0067(18)
O16 0.029(2) 0.038(2) 0.024(2) 0.0025(18) 0.0106(17) 0.0048(18)
O17 0.025(2) 0.037(2) 0.037(2) 0.000(2) 0.0148(18) 0.0003(18)
O18 0.039(2) 0.023(2) 0.036(2) 0.0009(18) 0.0139(19) -0.0008(18)
O20 0.043(2) 0.032(2) 0.056(3) 0.003(2) 0.008(2) 0.006(2)
O21 0.067(4) 0.062(4) 0.109(5) 0.019(3) 0.043(3) 0.004(3)
O22 0.046(3) 0.083(4) 0.035(3) 0.010(3) 0.020(2) 0.014(3)
O24 0.077(4) 0.079(4) 0.055(3) 0.012(3) 0.023(3) 0.032(3)
N1 0.015(2) 0.026(3) 0.020(2) -0.001(2) 0.0073(17) 0.002(2)
N2 0.020(2) 0.022(2) 0.022(2) -0.0044(19) 0.0067(19) 0.0003(18)
N3 0.029(2) 0.029(3) 0.022(3) 0.002(2) 0.004(2) 0.004(2)
N4 0.023(2) 0.033(3) 0.022(2) 0.004(2) 0.0114(19) 0.002(2)
N5 0.017(2) 0.025(3) 0.036(3) -0.010(2) 0.013(2) -0.0038(19)
N6 0.025(2) 0.026(3) 0.026(3) 0.006(2) 0.011(2) 0.005(2)
C1 0.024(3) 0.028(3) 0.027(3) 0.005(2) 0.012(2) -0.008(2)
C2 0.027(3) 0.018(3) 0.039(3) 0.001(2) 0.018(3) -0.003(2)
C3 0.015(2) 0.029(3) 0.019(3) 0.001(2) 0.005(2) -0.003(2)
C4 0.014(2) 0.027(3) 0.023(3) 0.002(2) 0.005(2) -0.001(2)
C5 0.017(2) 0.032(3) 0.021(3) -0.004(2) 0.007(2) 0.000(2)
C7 0.026(3) 0.029(3) 0.021(3) -0.012(2) 0.012(2) -0.007(2)
C8 0.031(3) 0.026(3) 0.015(3) -0.005(2) 0.007(2) -0.008(3)
C9 0.019(3) 0.024(3) 0.025(3) -0.004(2) 0.007(2) 0.001(2)
C10 0.012(2) 0.026(3) 0.023(3) -0.001(2) 0.003(2) -0.002(2)
C11 0.029(3) 0.021(3) 0.034(3) 0.001(2) 0.012(3) 0.001(2)
C12 0.029(3) 0.017(3) 0.045(4) -0.008(2) 0.013(3) 0.002(2)
C13 0.024(3) 0.031(3) 0.020(3) -0.001(2) 0.002(2) 0.005(2)
C14 0.019(3) 0.025(3) 0.021(3) 0.000(2) 0.005(2) -0.001(2)
C15 0.039(3) 0.031(3) 0.029(3) 0.006(3) 0.011(3) 0.005(3)
C16 0.015(3) 0.032(3) 0.041(4) -0.005(3) 0.008(2) 0.006(2)
C17 0.042(4) 0.033(3) 0.031(3) 0.008(3) 0.017(3) 0.006(3)
C18 0.044(4) 0.054(4) 0.053(4) 0.023(4) 0.020(3) 0.008(3)
C19 0.014(2) 0.031(3) 0.025(3) 0.000(2) 0.005(2) 0.002(2)
C20 0.020(2) 0.025(3) 0.023(3) -0.003(2) 0.009(2) -0.001(2)
C21 0.027(3) 0.032(3) 0.040(4) 0.006(3) 0.015(3) -0.005(3)
C22 0.029(3) 0.037(4) 0.040(4) 0.006(3) 0.020(3) -0.002(3)
C23 0.030(3) 0.050(4) 0.025(3) -0.003(3) 0.011(2) 0.006(3)
C24 0.037(3) 0.046(4) 0.053(4) 0.005(3) 0.027(3) 0.008(3)
C25 0.017(3) 0.029(3) 0.038(4) -0.010(3) 0.009(2) -0.004(2)
C26 0.023(3) 0.024(3) 0.025(3) -0.005(2) 0.010(2) -0.002(2)
C27 0.033(3) 0.039(4) 0.034(4) -0.016(3) 0.016(3) -0.007(3)
C28 0.026(3) 0.047(4) 0.025(3) -0.012(3) 0.011(2) -0.005(3)
C29 0.026(3) 0.025(3) 0.062(5) -0.018(3) 0.018(3) -0.003(2)
C31 0.021(3) 0.031(3) 0.028(3) 0.003(3) 0.007(2) 0.003(2)
C32 0.016(2) 0.035(3) 0.025(3) -0.001(2) 0.006(2) 0.000(2)
C33 0.033(3) 0.034(4) 0.036(4) 0.007(3) 0.011(3) 0.018(3)
C34 0.031(3) 0.034(3) 0.022(3) 0.007(2) 0.007(2) 0.015(3)
C35 0.046(4) 0.038(4) 0.027(3) 0.009(3) 0.017(3) 0.009(3)
C36 0.055(4) 0.045(4) 0.034(4) 0.010(3) 0.021(3) 0.020(3)

loop_
_atom_type_symbol
_atom_type_description
_atom_type_scat_dispersion_real
_atom_type_scat_dispersion_imag
_atom_type_scat_source
C C 0.0033 0.0016 'International Tables Vol C Tables 4.2.6.8 and 6.1.1.4'
H H 0.0000 0.0000 'International Tables Vol C Tables 4.2.6.8 and 6.1.1.4'
N N 0.0061 0.0033 'International Tables Vol C Tables 4.2.6.8 and 6.1.1.4'
O O 0.0106 0.0060 'International Tables Vol C Tables 4.2.6.8 and 6.1.1.4'
Cl Cl 0.1484 0.1585 'International Tables Vol C Tables 4.2.6.8 and 6.1.1.4'
V V 0.3005 0.5294 'International Tables Vol C Tables 4.2.6.8 and 6.1.1.4'
Mn Mn 0.3368 0.7283 'International Tables Vol C Tables 4.2.6.8 and 6.1.1.4'

loop_
_geom_angle_atom_site_label_1
_geom_angle_atom_site_label_2
_geom_angle_atom_site_label_3
_geom_angle
O5 Mn1 O3 81.00(13)
O5 Mn1 O11 179.36(16)
O3 Mn1 O11 98.37(13)
O5 Mn1 O9 99.02(13)
O3 Mn1 O9 179.95(17)
O11 Mn1 O9 81.61(13)
O5 Mn1 O1 98.05(13)
O3 Mn1 O1 79.85(13)
O11 Mn1 O1 81.83(13)
O9 Mn1 O1 100.10(13)
O5 Mn1 O7 80.90(13)
O3 Mn1 O7 99.55(13)
O11 Mn1 O7 99.22(13)
O9 Mn1 O7 80.50(13)
O1 Mn1 O7 178.87(16)
O13 V1 O12 104.90(19)
O13 V1 O2 96.60(18)
O12 V1 O2 158.44(15)
O13 V1 O11 104.93(16)
O12 V1 O11 76.95(14)
O2 V1 O11 96.26(14)
O13 V1 N1 98.54(18)
O12 V1 N1 80.42(16)
O2 V1 N1 98.09(16)
O11 V1 N1 150.78(16)
O13 V1 O1 165.62(18)
O12 V1 O1 88.76(14)
O2 V1 O1 69.94(13)
O11 V1 O1 82.23(12)
N1 V1 O1 79.02(14)
O14 V2 O2 105.57(17)
O14 V2 O4 95.20(17)
O2 V2 O4 159.19(15)
O14 V2 O1 107.95(18)
O2 V2 O1 76.65(14)
O4 V2 O1 95.84(15)
O14 V2 N2 97.68(18)
O2 V2 N2 80.28(16)
O4 V2 N2 98.62(16)
O1 V2 N2 149.19(15)
O14 V2 O3 164.52(17)
O2 V2 O3 88.63(14)
O4 V2 O3 70.91(13)
O1 V2 O3 80.97(13)
N2 V2 O3 78.33(14)
O15 V3 O4 106.31(19)
O15 V3 O6 94.86(18)
O4 V3 O6 158.74(16)
O15 V3 O3 104.27(17)
O4 V3 O3 77.58(15)
O6 V3 O3 95.63(15)
O15 V3 N3 101.81(19)
O4 V3 N3 79.76(17)
O6 V3 N3 98.07(17)
O3 V3 N3 149.28(17)
O15 V3 O5 164.51(17)
O4 V3 O5 88.97(14)
O6 V3 O5 69.99(14)
O3 V3 O5 81.13(13)
N3 V3 O5 77.99(16)
O16 V4 O6 105.11(19)
O16 V4 O8 96.31(19)
O6 V4 O8 158.54(17)
O16 V4 O5 104.77(17)
O6 V4 O5 77.19(14)
O8 V4 O5 96.39(15)
O16 V4 N4 98.89(18)
O6 V4 N4 79.97(17)
O8 V4 N4 98.15(17)
O5 V4 N4 150.57(17)
O16 V4 O7 165.98(18)
O6 V4 O7 88.06(15)
O8 V4 O7 70.72(14)
O5 V4 O7 82.54(13)
N4 V4 O7 78.36(15)
O17 V5 O8 105.80(18)
O17 V5 O10 95.64(18)
O8 V5 O10 158.48(15)
O17 V5 O7 107.37(18)
O8 V5 O7 76.97(15)
O10 V5 O7 95.07(15)
O17 V5 N5 97.17(19)
O8 V5 N5 80.24(17)
O10 V5 N5 99.23(18)
O7 V5 N5 150.16(16)
O17 V5 O9 163.92(18)
O8 V5 O9 88.76(14)
O10 V5 O9 70.22(13)
O7 V5 O9 82.19(13)
N5 V5 O9 78.28(15)
O18 V6 O10 105.96(19)
O18 V6 O12 95.36(19)
O10 V6 O12 158.61(16)
O18 V6 O9 107.15(18)
O10 V6 O9 76.53(14)
O12 V6 O9 95.86(14)
O18 V6 N6 97.3(2)
O10 V6 N6 80.66(16)
O12 V6 N6 98.53(16)
O9 V6 N6 150.20(16)
O18 V6 O11 164.03(18)
O10 V6 O11 88.59(15)
O12 V6 O11 70.45(14)
O9 V6 O11 82.27(13)
N6 V6 O11 78.21(15)
C4 O1 V2 122.7(3)
C4 O1 Mn1 125.7(3)
V2 O1 Mn1 102.81(14)
C4 O1 V1 104.7(3)
V2 O1 V1 99.74(14)
Mn1 O1 V1 93.98(12)
C8 O2 V2 118.0(3)
C8 O2 V1 128.7(3)
V2 O2 V1 113.27(17)
C10 O3 V3 121.7(3)
C10 O3 Mn1 124.3(3)
V3 O3 Mn1 102.58(14)
C10 O3 V2 106.8(3)
V3 O3 V2 99.33(14)
Mn1 O3 V2 96.35(13)
C16 O4 V3 117.9(3)
C16 O4 V2 130.5(3)
V3 O4 V2 111.57(17)
C14 O5 V4 122.5(3)
C14 O5 Mn1 124.8(3)
V4 O5 Mn1 102.44(14)
C14 O5 V3 106.1(3)
V4 O5 V3 99.49(14)
Mn1 O5 V3 95.22(13)
C21 O6 V4 119.0(3)
C21 O6 V3 128.3(3)
V4 O6 V3 112.56(17)
C20 O7 V5 120.8(3)
C20 O7 Mn1 127.1(3)
V5 O7 Mn1 101.67(15)
C20 O7 V4 107.3(3)
V5 O7 V4 99.46(14)
Mn1 O7 V4 94.08(13)
C28 O8 V5 119.0(4)
C28 O8 V4 128.5(4)
V5 O8 V4 112.44(18)
C26 O9 V6 121.0(3)
C26 O9 Mn1 125.4(3)
V6 O9 Mn1 101.81(15)
C26 O9 V5 107.1(3)
V6 O9 V5 100.23(14)
Mn1 O9 V5 95.62(13)
C34 O10 V6 119.2(3)
C34 O10 V5 128.5(3)
V6 O10 V5 112.35(17)
C32 O11 V1 121.3(3)
C32 O11 Mn1 126.8(3)
V1 O11 Mn1 101.96(14)
C32 O11 V6 106.5(3)
V1 O11 V6 99.24(14)
Mn1 O11 V6 94.26(13)
C2 O12 V1 118.6(3)
C2 O12 V6 128.6(3)
V1 O12 V6 112.77(17)
C6 O19A O19B 50.4(7)
C6 O19B O19A 59.3(9)
C30 O23A O23B 43.7(5)
C30 O23B O23A 48.8(6)
C1 N1 C3 111.8(4)
C1 N1 C5 110.4(4)
C3 N1 C5 110.7(4)
C1 N1 V1 101.5(3)
C3 N1 V1 111.1(3)
C5 N1 V1 111.1(3)
C11 N2 C7 110.6(4)
C11 N2 C9 109.7(4)
C7 N2 C9 112.0(4)
C11 N2 V2 113.4(3)
C7 N2 V2 99.5(3)
C9 N2 V2 111.3(3)
C15 N3 C13 110.8(4)
C15 N3 C17 111.7(4)
C13 N3 C17 104.8(4)
C15 N3 V3 101.7(3)
C13 N3 V3 112.5(3)
C17 N3 V3 115.5(3)
C19 N4 C22 113.2(4)
C19 N4 C23 110.6(4)
C22 N4 C23 109.3(5)
C19 N4 V4 111.6(3)
C22 N4 V4 101.3(3)
C23 N4 V4 110.5(3)
C27 N5 C29 110.8(5)
C27 N5 C25 111.8(4)
C29 N5 C25 109.7(4)
C27 N5 V5 101.7(4)
C29 N5 V5 110.5(3)
C25 N5 V5 112.2(3)
C35 N6 C33 110.4(4)
C35 N6 C31 109.9(4)
C33 N6 C31 112.2(4)
C35 N6 V6 112.2(4)
C33 N6 V6 100.5(3)
C31 N6 V6 111.5(3)
N1 C1 C2 109.8(4)
O12 C2 C1 108.2(4)
N1 C3 C4 113.5(4)
O1 C4 C3 110.4(4)
C6 C5 N1 117.7(5)
O19B C6 O19A 70.3(11)
O19B C6 C5 129.2(12)
O19A C6 C5 118.4(6)
C8 C7 N2 110.4(4)
O2 C8 C7 108.1(4)
C10 C9 N2 113.4(4)
O3 C10 C9 111.3(4)
N2 C11 C12 114.3(4)
O20 C12 C11 107.3(5)
N3 C13 C14 112.7(4)
O5 C14 C13 110.3(4)
N3 C15 C16 109.8(5)
O4 C16 C15 108.7(4)
C18 C17 N3 117.6(5)
O21 C18 C17 113.5(6)
N4 C19 C20 113.5(4)
O7 C20 C19 109.3(4)
O6 C21 C22 108.3(5)
N4 C22 C21 109.7(5)
N4 C23 C24 116.8(5)
O22 C24 C23 113.6(5)
N5 C25 C26 112.1(4)
O9 C26 C25 110.0(4)
N5 C27 C28 111.4(5)
O8 C28 C27 107.5(5)
N5 C29 C30 116.1(5)
O23B C30 O23A 87.5(9)
O23B C30 C29 123.0(9)
O23A C30 C29 113.6(7)
C32 C31 N6 114.1(4)
O11 C32 C31 109.9(4)
N6 C33 C34 110.6(4)
O10 C34 C33 106.6(5)
N6 C35 C36 117.0(5)
O24 C36 C35 110.8(6)

loop_
_geom_bond_atom_site_label_1
_geom_bond_atom_site_label_2
_geom_bond_distance
Mn1 O5 2.174(3)
Mn1 O3 2.174(4)
Mn1 O11 2.178(3)
Mn1 O9 2.185(4)
Mn1 O1 2.189(3)
Mn1 O7 2.205(3)
V1 O13 1.593(4)
V1 O12 1.958(4)
V1 O2 2.015(4)
V1 O11 2.043(3)
V1 N1 2.166(4)
V1 O1 2.296(4)
V2 O14 1.593(4)
V2 O2 1.960(4)
V2 O4 2.035(4)
V2 O1 2.041(4)
V2 N2 2.184(4)
V2 O3 2.263(4)
V3 O15 1.597(4)
V3 O4 1.942(4)
V3 O6 2.018(4)
V3 O3 2.048(4)
V3 N3 2.162(5)
V3 O5 2.286(4)
V4 O16 1.594(4)
V4 O6 1.944(4)
V4 O8 2.013(4)
V4 O5 2.027(3)
V4 N4 2.172(4)
V4 O7 2.272(4)
V5 O17 1.601(4)
V5 O8 1.953(4)
V5 O10 2.018(4)
V5 O7 2.044(4)
V5 N5 2.169(4)
V5 O9 2.263(3)
V6 O18 1.597(4)
V6 O10 1.954(4)
V6 O12 2.010(3)
V6 O9 2.034(4)
V6 N6 2.165(5)
V6 O11 2.290(4)
O1 C4 1.446(6)
O2 C8 1.438(6)
O3 C10 1.433(6)
O4 C16 1.443(6)
O5 C14 1.427(6)
O6 C21 1.430(6)
O7 C20 1.430(6)
O8 C28 1.426(6)
O9 C26 1.432(6)
O10 C34 1.431(6)
O11 C32 1.441(6)
O12 C2 1.423(6)
O19A C6 1.384(9)
O19A O19B 1.52(2)
O19B C6 1.240(15)
O20 C12 1.421(7)
O21 C18 1.426(9)
O22 C24 1.382(7)
O23A C30 1.364(10)
O23A O23B 1.811(15)
O23B C30 1.252(12)
O24 C36 1.426(8)
N1 C1 1.495(7)
N1 C3 1.501(6)
N1 C5 1.514(6)
N2 C11 1.487(7)
N2 C7 1.510(7)
N2 C9 1.509(6)
N3 C15 1.478(7)
N3 C13 1.498(7)
N3 C17 1.554(7)
N4 C19 1.489(7)
N4 C22 1.500(8)
N4 C23 1.509(7)
N5 C27 1.468(8)
N5 C29 1.486(8)
N5 C25 1.501(7)
N6 C35 1.483(7)
N6 C33 1.500(7)
N6 C31 1.506(7)
C1 C2 1.532(8)
C3 C4 1.514(7)
C5 C6 1.487(8)
C7 C8 1.498(8)
C9 C10 1.505(7)
C11 C12 1.537(8)
C13 C14 1.530(7)
C15 C16 1.496(8)
C17 C18 1.451(9)
C19 C20 1.528(7)
C21 C22 1.513(8)
C23 C24 1.512(8)
C25 C26 1.528(7)
C27 C28 1.532(9)
C29 C30 1.515(10)
C31 C32 1.499(8)
C33 C34 1.532(8)
C35 C36 1.510(9)
